data_4106965
loop_
_publ_author_name
'Tania Lasanta'
'M. Elena Olmos'
'Antonio Laguna'
'Jos\'e M. L\'opez-de-Luzuriaga'
'Pan\<ce Naumov'

_publ_section_title
;
 Making the Golden Connection: Reversible Mechanochemical and Vapochemical
 Switching of Luminescence from Bimetallic Gold-Silver Clusters Associated
 through Aurophilic Interactions
;
_journal_name_full 'Journal of the American Chemical Society'
_journal_page_first 16358
_journal_page_last 16361
_journal_paper_doi 10.1021/ja206845s
_journal_volume 133
_journal_year 2011
_chemical_formula_sum 'C14 H3 Ag Au F8 I2 N'
_chemical_formula_weight 895.81
_chemical_name_systematic
;
 ?
;
_space_group_IT_number 48
_symmetry_cell_setting orthorhombic
_symmetry_space_group_name_Hall '-P 2ab 2bc'
_symmetry_space_group_name_H-M 'P n n n :2'
_atom_sites_solution_hydrogens geom
_atom_sites_solution_primary direct
_atom_sites_solution_secondary difmap
_audit_conform_dict_location ftp://ftp.iucr.org/pub/cif_core.dic
_audit_conform_dict_name cif_core.dic
_audit_conform_dict_version 2.3
_audit_creation_date 2011-07-08T10:06:35-00:00
_audit_creation_method 'WinGX routine CIF_UPDATE'
_cell_angle_alpha 90
_cell_angle_beta 90
_cell_angle_gamma 90
_cell_formula_units_Z 4
_cell_length_a 7.6950(16)
_cell_length_b 15.938(4)
_cell_length_c 16.894(4)
_cell_measurement_temperature 293(2)
_cell_volume 2071.9(8)
_computing_cell_refinement 'APEX2 software (Bruker, 2007)'
_computing_data_collection 'APEX2 software (Bruker, 2007)'
_computing_data_reduction 'SAINT (Bruker, 2007)'
_computing_molecular_graphics 'DIAMOND (Brandenburg, 2005)'
_computing_publication_material 'WinGX (Farrugia, 1999)'
_computing_structure_refinement 'SHELXL-97 (Sheldrick, 2008)'
_computing_structure_solution 'SHELXS-97 (Sheldrick, 2008)'
_diffrn_ambient_temperature 293(2)
_diffrn_measured_fraction_theta_full 0.99
_diffrn_measured_fraction_theta_max 0.99
_diffrn_measurement_device_type 'Bruker SMART APEX2 diffractometer'
_diffrn_measurement_method '\w scans'
_diffrn_radiation_monochromator 'multilayer confocal TXS mirror'
_diffrn_radiation_type MoK\a
_diffrn_radiation_wavelength 0.71073
_diffrn_reflns_av_R_equivalents 0.0292
_diffrn_reflns_av_unetI/netI 0.029
_diffrn_reflns_limit_h_max 9
_diffrn_reflns_limit_h_min -9
_diffrn_reflns_limit_k_max 19
_diffrn_reflns_limit_k_min -17
_diffrn_reflns_limit_l_max 15
_diffrn_reflns_limit_l_min -20
_diffrn_reflns_number 6741
_diffrn_reflns_theta_full 26.23
_diffrn_reflns_theta_max 26.23
_diffrn_reflns_theta_min 3.18
_exptl_absorpt_coefficient_mu 11.065
_exptl_absorpt_correction_T_max 0.7184
_exptl_absorpt_correction_T_min 0.4041
_exptl_absorpt_correction_type empirical
_exptl_absorpt_process_details 'SADABS (Sheldrick, 1996)'
_exptl_crystal_colour red
_exptl_crystal_density_diffrn 2.872
_exptl_crystal_description 'long prism'
_exptl_crystal_F_000 1592
_exptl_crystal_size_max 0.1
_exptl_crystal_size_mid 0.04
_exptl_crystal_size_min 0.03
_refine_diff_density_max 0.977
_refine_diff_density_min -0.856
_refine_diff_density_rms 0.139
_refine_ls_extinction_method none
_refine_ls_goodness_of_fit_ref 1.052
_refine_ls_hydrogen_treatment riding
_refine_ls_matrix_type full
_refine_ls_number_parameters 122
_refine_ls_number_reflns 2080
_refine_ls_number_restraints 0
_refine_ls_restrained_S_all 1.052
_refine_ls_R_factor_all 0.0398
_refine_ls_R_factor_gt 0.0283
_refine_ls_shift/su_max 1.439
_refine_ls_shift/su_mean 0.051
_refine_ls_structure_factor_coef Fsqd
_refine_ls_weighting_details 'calc w=1/[\s^2^(Fo^2^)+(0.0392P)^2^+5.1263P] where P=(Fo^2^+2Fc^2^)/3'
_refine_ls_weighting_scheme calc
_refine_ls_wR_factor_gt 0.0746
_refine_ls_wR_factor_ref 0.082
_reflns_number_gt 1631
_reflns_number_total 2080
_reflns_threshold_expression >2sigma(I)
_cod_data_source_file ja206845s_si_002_3.cif
_cod_data_source_block jos8_0m
_cod_original_cell_volume 2071.9(9)
_cod_original_sg_symbol_H-M 'P n n n'
_cod_database_code 4106965

loop_
_symmetry_equiv_pos_as_xyz
'x, y, z'
'-x+1/2, -y+1/2, z'
'-x+1/2, y, -z+1/2'
'x, -y+1/2, -z+1/2'
'-x, -y, -z'
'x-1/2, y-1/2, -z'
'x-1/2, -y, z-1/2'
'-x, y-1/2, z-1/2'

loop_
_atom_site_label
_atom_site_type_symbol
_atom_site_fract_x
_atom_site_fract_y
_atom_site_fract_z
_atom_site_U_iso_or_equiv
_atom_site_adp_type
_atom_site_occupancy
_atom_site_symmetry_multiplicity
_atom_site_calc_flag
_atom_site_refinement_flags
F6 F 0.1437(6) 0.4307(3) 0.6868(3) 0.0775(12) Uani 1 1 d .
F3 F 0.0000(12) 0.2426(5) 0.4307(4) 0.146(3) Uani 1 1 d .
F5 F 0.1845(8) 0.4927(4) 0.5417(4) 0.115(2) Uani 1 1 d .
F4 F 0.1144(11) 0.3998(6) 0.4146(3) 0.154(3) Uani 1 1 d .
N1 N -0.25 0.4807(8) 0.75 0.134(6) Uani 1 2 d S
C7 C -0.346(4) 0.5418(14) 0.7308(16) 0.145(13) Uani 0.5 1 d P
C8 C -0.487(8) 0.6152(19) 0.708(2) 0.28(3) Uani 0.5 1 d P
H8A H -0.5962 0.603 0.7329 0.424 Uiso 0.5 1 calc PR
H8B H -0.5023 0.6169 0.6516 0.424 Uiso 0.5 1 calc PR
H8C H -0.4451 0.6685 0.7262 0.424 Uiso 0.5 1 calc PR
Au1 Au 0.05369(4) 0.25 0.75 0.04116(12) Uani 1 2 d S
I1 I -0.08255(7) 0.13204(4) 0.57670(4) 0.0860(2) Uani 1 1 d .
Ag2 Ag -0.25 0.34156(5) 0.75 0.0797(3) Uani 1 2 d S
C1 C 0.0503(5) 0.2998(3) 0.6368(2) 0.0507(15) Uani 1 1 d G
C6 C 0.1080(6) 0.3819(3) 0.6280(3) 0.0610(18) Uani 1 1 d G
C5 C 0.1278(7) 0.4159(3) 0.5528(4) 0.079(2) Uani 1 1 d G
C4 C 0.0899(8) 0.3678(4) 0.4864(2) 0.095(3) Uani 1 1 d G
C3 C 0.0321(8) 0.2857(4) 0.4952(2) 0.090(3) Uani 1 1 d G
C2 C 0.0124(6) 0.2517(3) 0.5704(3) 0.0619(18) Uani 1 1 d G

loop_
_atom_site_aniso_label
_atom_site_aniso_U_11
_atom_site_aniso_U_22
_atom_site_aniso_U_33
_atom_site_aniso_U_23
_atom_site_aniso_U_13
_atom_site_aniso_U_12
F6 0.080(3) 0.061(3) 0.092(3) 0.009(2) -0.009(3) -0.013(2)
F3 0.165(6) 0.216(9) 0.059(3) -0.034(4) -0.018(4) 0.059(6)
F5 0.091(4) 0.100(4) 0.155(5) 0.079(4) 0.023(4) 0.010(3)
F4 0.171(7) 0.208(7) 0.082(4) 0.072(4) 0.037(4) 0.065(6)
N1 0.191(17) 0.061(7) 0.151(13) 0 0.068(11) 0
C7 0.23(4) 0.078(13) 0.13(2) 0.024(14) 0.07(2) 0.058(17)
C8 0.58(8) 0.13(2) 0.14(3) 0.08(2) 0.14(4) 0.18(4)
Au1 0.02886(17) 0.04413(19) 0.0505(2) 0.00437(14) 0 0
I1 0.0551(3) 0.0857(4) 0.1171(5) -0.0405(3) -0.0111(3) 0.0092(3)
Ag2 0.0377(4) 0.0411(4) 0.1604(10) 0 -0.0056(5) 0
C1 0.031(3) 0.058(4) 0.064(4) 0.007(3) -0.002(3) 0.013(3)
C6 0.041(3) 0.075(5) 0.067(5) 0.026(4) 0.003(3) 0.012(3)
C5 0.055(4) 0.082(6) 0.100(7) 0.040(5) 0.014(4) 0.022(4)
C4 0.088(6) 0.134(9) 0.063(5) 0.044(6) 0.016(5) 0.042(6)
C3 0.083(6) 0.140(9) 0.047(5) -0.003(5) -0.003(4) 0.043(6)
C2 0.044(4) 0.076(5) 0.066(4) -0.010(4) -0.005(3) 0.019(3)

loop_
_atom_type_symbol
_atom_type_description
_atom_type_scat_dispersion_real
_atom_type_scat_dispersion_imag
_atom_type_scat_source
Ag Ag -0.8971 1.1015 'International Tables Vol C Tables 4.2.6.8 and 6.1.1.4'
Au Au -2.0133 8.8022 'International Tables Vol C Tables 4.2.6.8 and 6.1.1.4'
C C 0.0033 0.0016 'International Tables Vol C Tables 4.2.6.8 and 6.1.1.4'
F F 0.0171 0.0103 'International Tables Vol C Tables 4.2.6.8 and 6.1.1.4'
I I -0.4742 1.8119 'International Tables Vol C Tables 4.2.6.8 and 6.1.1.4'
N N 0.0061 0.0033 'International Tables Vol C Tables 4.2.6.8 and 6.1.1.4'
H H 0 0 'International Tables Vol C Tables 4.2.6.8 and 6.1.1.4'

loop_
_geom_angle_atom_site_label_1
_geom_angle_atom_site_label_2
_geom_angle_atom_site_label_3
_geom_angle
_geom_angle_site_symmetry_1
_geom_angle_site_symmetry_3
C7 N1 C7 79(3) 3_456 .
C7 N1 Ag2 140.5(15) 3_456 .
C7 N1 Ag2 140.5(16) . .
N1 C7 C7 50.5(16) . 3_456
N1 C7 C8 174(3) . .
C7 C7 C8 134(2) 3_456 .
C1 Au1 C1 178.6(2) . 4_556
C1 Au1 Ag2 101.10(12) . 2_455
C1 Au1 Ag2 77.65(11) 4_556 2_455
C1 Au1 Ag2 77.65(11) . .
C1 Au1 Ag2 101.10(12) 4_556 .
Ag2 Au1 Ag2 63.96(3) 2_455 .
C1 Au1 Au1 90.72(12) . 2
C1 Au1 Au1 90.72(12) 4_556 2
Ag2 Au1 Au1 148.018(16) 2_455 2
Ag2 Au1 Au1 148.018(16) . 2
C2 I1 Ag2 93.91(15) . 2_455
N1 Ag2 Au1 121.982(16) . 2_455
N1 Ag2 Au1 121.982(16) . .
Au1 Ag2 Au1 116.04(3) 2_455 .
N1 Ag2 Ag2 180.0000(10) . 2_455
Au1 Ag2 Ag2 58.018(16) 2_455 2_455
Au1 Ag2 Ag2 58.018(16) . 2_455
N1 Ag2 I1 82.505(17) . 2_455
Au1 Ag2 I1 74.355(13) 2_455 2_455
Au1 Ag2 I1 114.070(15) . 2_455
Ag2 Ag2 I1 97.495(18) 2_455 2_455
N1 Ag2 I1 82.505(18) . 4_556
Au1 Ag2 I1 114.070(15) 2_455 4_556
Au1 Ag2 I1 74.355(13) . 4_556
Ag2 Ag2 I1 97.495(17) 2_455 4_556
I1 Ag2 I1 165.01(4) 2_455 4_556
C6 C1 C2 120 . .
C6 C1 Au1 117.1(3) . .
C2 C1 Au1 122.4(3) . .
F6 C6 C5 116.5(4) . .
F6 C6 C1 123.5(4) . .
C5 C6 C1 120 . .
F5 C5 C6 122.0(5) . .
F5 C5 C4 118.0(5) . .
C6 C5 C4 120 . .
F4 C4 C3 120.3(7) . .
F4 C4 C5 119.7(7) . .
C3 C4 C5 120 . .
F3 C3 C2 122.3(6) . .
F3 C3 C4 117.7(6) . .
C2 C3 C4 120 . .
C3 C2 C1 120 . .
C3 C2 I1 116.8(3) . .
C1 C2 I1 123.2(3) . .

loop_
_geom_bond_atom_site_label_1
_geom_bond_atom_site_label_2
_geom_bond_distance
_geom_bond_site_symmetry_2
F6 C6 1.291(6) .
F3 C3 1.311(8) .
F5 C5 1.312(7) .
F4 C4 1.328(6) .
N1 C7 1.26(2) 3_456
N1 C7 1.26(2) .
N1 Ag2 2.218(13) .
C7 C7 1.61(7) 3_456
C7 C8 1.64(4) .
Au1 C1 2.071(3) .
Au1 C1 2.071(3) 4_556
Au1 Ag2 2.7551(7) 2_455
Au1 Ag2 2.7551(7) .
Au1 Au1 3.0212(8) 2
I1 C2 2.045(4) .
I1 Ag2 3.2263(10) 2_455
Ag2 Au1 2.7551(7) 2_455
Ag2 Ag2 2.9185(17) 2_455
Ag2 I1 3.2263(10) 2_455
Ag2 I1 3.2263(10) 4_556
C1 C6 1.39 .
C1 C2 1.39 .
C6 C5 1.39 .
C5 C4 1.39 .
C4 C3 1.39 .
C3 C2 1.39 .
